data_4101121
_journal_name_full 'Journal of the American Chemical Society'
_journal_paper_doi 10.1021/ja060186n
_journal_year 2006
_chemical_formula_sum 'C20 H47 Fe N2 O S3'
_chemical_formula_weight 483.60
_space_group_IT_number 14
_symmetry_cell_setting monoclinic
_symmetry_space_group_name_Hall '-P 2yn'
_symmetry_space_group_name_H-M 'P 1 21/n 1'
_cell_angle_alpha 90.00
_cell_angle_beta 94.6700(10)
_cell_angle_gamma 90.00
_cell_formula_units_Z 4
_cell_length_a 10.2841(7)
_cell_length_b 17.8887(13)
_cell_length_c 14.9131(11)
_cell_measurement_temperature 173(2)
_cell_volume 2734.4(3)
_diffrn_ambient_temperature 173(2)
_exptl_crystal_density_diffrn 1.175
_cod_depositor_comments
;
The following automatic conversions were performed:
'_symmetry_cell_setting' value 'Monoclinic' changed to 'monoclinic'
according to '/home/saulius/struct/CIF-dictionaries/cif_core.dic'
dictionary named 'cif_core.dic' version 2.4.1 from 2010-06-29.

Automatic conversion script
Id: cif_fix_enum 1527 2010-12-29 10:47:43Z saulius 
;
_cod_original_sg_symbol_H-M 'P 21/n'
_cod_database_code 4101121

loop_
_symmetry_equiv_pos_as_xyz
'x, y, z'
'-x+1/2, y+1/2, -z+1/2'
'-x, -y, -z'
'x-1/2, -y-1/2, z-1/2'

loop_
_atom_site_label
_atom_site_type_symbol
_atom_site_fract_x
_atom_site_fract_y
_atom_site_fract_z
_atom_site_U_iso_or_equiv
_atom_site_adp_type
_atom_site_occupancy
_atom_site_symmetry_multiplicity
_atom_site_calc_flag
_atom_site_refinement_flags
_atom_site_disorder_assembly
_atom_site_disorder_group
Fe1 Fe 0.64913(2) 0.202608(11) 0.651523(13) 0.03059(9) Uani 1 1 d . . .
S1 S 0.69902(4) 0.08160(2) 0.61822(3) 0.03472(11) Uani 1 1 d . . .
S2 S 0.71484(4) 0.24204(2) 0.79221(3) 0.03872(11) Uani 1 1 d . . .
S3 S 0.74454(5) 0.28177(3) 0.55777(3) 0.05249(14) Uani 1 1 d . A .
O1 O 0.36888(13) 0.20936(8) 0.63409(10) 0.0598(4) Uani 1 1 d . . .
N1 N 0.48236(14) 0.20412(7) 0.63749(9) 0.0367(3) Uani 1 1 d . . .
N2 N 0.39902(12) -0.10604(7) 0.70060(8) 0.0332(3) Uani 1 1 d . . .
C1 C 0.5815(4) 0.12642(15) 0.8668(2) 0.0849(9) Uani 1 1 d . . .
H1A H 0.520(3) 0.1088(15) 0.9129(19) 0.088(8) Uiso 1 1 d . . .
H1B H 0.668(2) 0.1043(13) 0.8824(14) 0.054(6) Uiso 1 1 d . . .
H1C H 0.545(3) 0.1122(18) 0.808(2) 0.104(10) Uiso 1 1 d . . .
C2 C 0.6649(2) 0.22977(18) 0.96781(13) 0.0744(7) Uani 1 1 d . . .
H2A H 0.6094 0.2132 1.0126 0.112 Uiso 1 1 calc R . .
H2B H 0.6750 0.2831 0.9716 0.112 Uiso 1 1 calc R . .
H2C H 0.7488 0.2063 0.9779 0.112 Uiso 1 1 calc R . .
C3 C 0.4756(2) 0.25127(17) 0.86068(14) 0.0681(6) Uani 1 1 d . . .
H3A H 0.4171 0.2344 0.9034 0.102 Uiso 1 1 calc R . .
H3B H 0.4372 0.2423 0.8008 0.102 Uiso 1 1 calc R . .
H3C H 0.4915 0.3038 0.8687 0.102 Uiso 1 1 calc R . .
C4 C 0.60413(17) 0.20878(10) 0.87507(11) 0.0421(4) Uani 1 1 d . . .
C5 C 0.9149(2) 0.07039(13) 0.74111(14) 0.0530(5) Uani 1 1 d . . .
H5A H 1.005(2) 0.0588(13) 0.7511(15) 0.067(6) Uiso 1 1 d . . .
H5B H 0.870(2) 0.0333(13) 0.7754(15) 0.066(7) Uiso 1 1 d . . .
H5C H 0.898(2) 0.1188(14) 0.7647(14) 0.061(6) Uiso 1 1 d . . .
C6 C 0.95298(19) 0.11699(12) 0.58780(16) 0.0523(5) Uani 1 1 d . . .
H6A H 1.043(3) 0.1073(13) 0.6011(16) 0.071(7) Uiso 1 1 d . . .
H6B H 0.939(2) 0.1687(13) 0.6052(13) 0.053(5) Uiso 1 1 d . . .
H6C H 0.928(2) 0.1120(13) 0.5256(17) 0.063(6) Uiso 1 1 d . . .
C7 C 0.8974(2) -0.01696(11) 0.61086(17) 0.0549(5) Uani 1 1 d . . .
H7A H 0.989(2) -0.0270(13) 0.6187(15) 0.071(7) Uiso 1 1 d . . .
H7B H 0.872(2) -0.0240(12) 0.5473(17) 0.064(6) Uiso 1 1 d . . .
H7C H 0.852(2) -0.0502(12) 0.6471(14) 0.051(5) Uiso 1 1 d . . .
C8 C 0.87577(15) 0.06299(9) 0.64133(11) 0.0394(4) Uani 1 1 d . . .
C9 C 0.7594(4) 0.4325(2) 0.5679(4) 0.0725(11) Uani 0.60 1 d P A 1
H9A H 0.7193 0.4809 0.5619 0.109 Uiso 0.60 1 calc PR A 1
H9B H 0.8284 0.4291 0.5285 0.109 Uiso 0.60 1 calc PR A 1
H9C H 0.7944 0.4255 0.6290 0.109 Uiso 0.60 1 calc PR A 1
C9A C 0.5251(6) 0.3530(3) 0.4881(4) 0.0569(12) Uani 0.40 1 d P A 2
H9AA H 0.4750 0.3980 0.4785 0.085 Uiso 0.40 1 calc PR A 2
H9AB H 0.4768 0.3178 0.5208 0.085 Uiso 0.40 1 calc PR A 2
H9AC H 0.5425 0.3319 0.4311 0.085 Uiso 0.40 1 calc PR A 2
C10 C 0.5475(5) 0.3820(2) 0.6012(4) 0.0764(13) Uani 0.60 1 d P A 1
H10A H 0.5077 0.4299 0.5889 0.115 Uiso 0.60 1 calc PR A 1
H10B H 0.5808 0.3798 0.6631 0.115 Uiso 0.60 1 calc PR A 1
H10C H 0.4837 0.3434 0.5892 0.115 Uiso 0.60 1 calc PR A 1
C10A C 0.7318(7) 0.4225(4) 0.4925(7) 0.101(3) Uani 0.40 1 d P A 2
H10D H 0.6860 0.4692 0.4846 0.151 Uiso 0.40 1 calc PR A 2
H10E H 0.7446 0.4014 0.4347 0.151 Uiso 0.40 1 calc PR A 2
H10F H 0.8150 0.4310 0.5250 0.151 Uiso 0.40 1 calc PR A 2
C11 C 0.6147(6) 0.3821(3) 0.4439(3) 0.0889(15) Uani 0.60 1 d P A 1
H11A H 0.5684 0.4284 0.4355 0.133 Uiso 0.60 1 calc PR A 1
H11B H 0.5590 0.3416 0.4230 0.133 Uiso 0.60 1 calc PR A 1
H11C H 0.6906 0.3830 0.4105 0.133 Uiso 0.60 1 calc PR A 1
C11A C 0.6233(8) 0.4007(4) 0.6336(4) 0.080(2) Uani 0.40 1 d P A 2
H11G H 0.5771 0.4472 0.6257 0.120 Uiso 0.40 1 calc PR A 2
H11E H 0.7024 0.4086 0.6712 0.120 Uiso 0.40 1 calc PR A 2
H11D H 0.5697 0.3651 0.6616 0.120 Uiso 0.40 1 calc PR A 2
C12 C 0.65582(17) 0.37129(9) 0.54284(12) 0.0430(4) Uani 1 1 d . . .
C13 C 0.3464(2) 0.02619(12) 0.64533(19) 0.0613(6) Uani 1 1 d . . .
H13A H 0.291(2) 0.0524(14) 0.5997(16) 0.074(7) Uiso 1 1 d . . .
H13B H 0.431(3) 0.0360(15) 0.6327(18) 0.085(8) Uiso 1 1 d . . .
H13C H 0.336(2) 0.0463(13) 0.7043(16) 0.063(7) Uiso 1 1 d . . .
C14 C 0.31182(17) -0.05489(11) 0.64102(13) 0.0447(4) Uani 1 1 d . . .
H14A H 0.315(2) -0.0738(11) 0.5826(15) 0.053(5) Uiso 1 1 d . . .
H14B H 0.2285(19) -0.0626(10) 0.6583(12) 0.038(4) Uiso 1 1 d . . .
C15 C 0.4111(2) -0.24337(11) 0.74645(18) 0.0560(5) Uani 1 1 d . . .
H15A H 0.363(3) -0.2896(14) 0.7347(16) 0.073(7) Uiso 1 1 d . . .
H15B H 0.415(3) -0.2309(15) 0.8062(19) 0.079(8) Uiso 1 1 d . . .
H15C H 0.499(2) -0.2512(13) 0.7318(15) 0.065(6) Uiso 1 1 d . . .
C16 C 0.34117(18) -0.18375(10) 0.69016(14) 0.0454(4) Uani 1 1 d . . .
H16A H 0.260(2) -0.1774(11) 0.7028(12) 0.044(5) Uiso 1 1 d . . .
H16B H 0.3384(19) -0.1929(10) 0.6294(14) 0.041(5) Uiso 1 1 d . . .
C17 C 0.2762(3) -0.08018(17) 0.83899(17) 0.0656(6) Uani 1 1 d . . .
H17A H 0.293(2) -0.0615(15) 0.899(2) 0.082(8) Uiso 1 1 d . . .
H17B H 0.232(3) -0.1295(16) 0.8400(17) 0.079(8) Uiso 1 1 d . . .
H17C H 0.227(3) -0.0478(16) 0.8110(17) 0.077(8) Uiso 1 1 d . . .
C18 C 0.40556(18) -0.08111(11) 0.79763(11) 0.0439(4) Uani 1 1 d . . .
H18A H 0.4441(18) -0.0340(12) 0.7974(12) 0.045(5) Uiso 1 1 d . . .
H18B H 0.4628(19) -0.1141(11) 0.8288(13) 0.045(5) Uiso 1 1 d . . .
C19 C 0.5537(2) -0.12701(15) 0.57766(13) 0.0512(5) Uani 1 1 d . . .
H19A H 0.644(3) -0.1230(13) 0.5663(16) 0.073(7) Uiso 1 1 d . . .
H19B H 0.513(2) -0.0945(13) 0.5366(15) 0.066(7) Uiso 1 1 d . . .
H19C H 0.523(2) -0.1719(15) 0.5640(16) 0.067(7) Uiso 1 1 d . . .
C20 C 0.53849(15) -0.10445(10) 0.67305(11) 0.0356(3) Uani 1 1 d . . .
H20A H 0.5671(17) -0.0564(10) 0.6849(11) 0.034(4) Uiso 1 1 d . . .
H20B H 0.5853(17) -0.1367(10) 0.7139(12) 0.034(4) Uiso 1 1 d . . .

loop_
_atom_site_aniso_label
_atom_site_aniso_U_11
_atom_site_aniso_U_22
_atom_site_aniso_U_33
_atom_site_aniso_U_23
_atom_site_aniso_U_13
_atom_site_aniso_U_12
Fe1 0.03281(14) 0.03311(14) 0.02655(13) 0.00023(8) 0.00678(9) 0.00496(8)
S1 0.0314(2) 0.0343(2) 0.0384(2) -0.00357(15) 0.00280(15) 0.00448(14)
S2 0.0329(2) 0.0514(2) 0.0327(2) -0.00782(16) 0.00746(15) -0.00527(16)
S3 0.0596(3) 0.0466(2) 0.0560(3) 0.0191(2) 0.0333(2) 0.0202(2)
O1 0.0348(7) 0.0799(10) 0.0640(9) 0.0041(7) -0.0005(6) 0.0110(6)
N1 0.0395(8) 0.0396(7) 0.0309(7) -0.0014(5) 0.0014(5) 0.0076(5)
N2 0.0298(6) 0.0379(7) 0.0319(6) -0.0019(5) 0.0020(5) -0.0005(5)
C1 0.128(3) 0.0642(15) 0.0690(17) 0.0087(13) 0.0471(18) -0.0124(17)
C2 0.0639(13) 0.128(2) 0.0307(10) -0.0023(11) 0.0029(9) -0.0033(14)
C3 0.0461(11) 0.115(2) 0.0452(11) 0.0050(11) 0.0177(9) 0.0161(11)
C4 0.0378(9) 0.0609(11) 0.0282(8) -0.0001(7) 0.0073(6) -0.0007(7)
C5 0.0458(11) 0.0571(12) 0.0542(11) -0.0019(10) -0.0081(8) 0.0137(9)
C6 0.0362(9) 0.0555(12) 0.0668(13) -0.0014(10) 0.0142(9) 0.0042(8)
C7 0.0432(10) 0.0476(11) 0.0739(14) -0.0093(10) 0.0041(10) 0.0143(9)
C8 0.0309(8) 0.0415(9) 0.0458(9) -0.0027(7) 0.0029(6) 0.0087(7)
C9 0.058(2) 0.057(2) 0.102(3) -0.013(2) 0.004(2) 0.0042(17)
C9A 0.074(3) 0.041(2) 0.053(3) 0.007(2) -0.015(3) 0.013(2)
C10 0.074(3) 0.051(2) 0.111(4) 0.025(2) 0.045(3) 0.029(2)
C10A 0.070(4) 0.061(4) 0.175(9) 0.064(5) 0.029(5) 0.007(3)
C11 0.129(4) 0.075(3) 0.057(2) -0.005(2) -0.028(3) 0.037(3)
C11A 0.103(5) 0.063(4) 0.069(4) -0.029(3) -0.031(4) 0.047(4)
C12 0.0479(9) 0.0359(8) 0.0454(9) 0.0058(7) 0.0047(7) 0.0092(7)
C13 0.0474(11) 0.0575(12) 0.0792(16) 0.0245(12) 0.0071(11) 0.0100(9)
C14 0.0315(9) 0.0599(11) 0.0423(9) 0.0058(8) 0.0015(7) 0.0075(8)
C15 0.0536(12) 0.0385(10) 0.0781(16) 0.0004(9) 0.0191(10) -0.0011(9)
C16 0.0340(9) 0.0465(10) 0.0563(12) -0.0087(8) 0.0084(8) -0.0083(7)
C17 0.0702(15) 0.0794(17) 0.0503(12) -0.0009(12) 0.0230(11) 0.0177(13)
C18 0.0513(10) 0.0466(10) 0.0339(8) -0.0051(7) 0.0037(7) 0.0035(9)
C19 0.0432(10) 0.0712(14) 0.0403(10) 0.0016(9) 0.0089(8) 0.0069(10)
C20 0.0275(7) 0.0390(9) 0.0403(8) 0.0016(7) 0.0020(6) -0.0007(6)

loop_
_geom_bond_atom_site_label_1
_geom_bond_atom_site_label_2
_geom_bond_distance
_geom_bond_site_symmetry_2
_geom_bond_publ_flag
Fe1 N1 1.7110(14) . ?
Fe1 S2 2.2639(4) . ?
Fe1 S3 2.2686(5) . ?
Fe1 S1 2.2885(4) . ?
S1 C8 1.8525(15) . ?
S2 C4 1.8456(17) . ?
S3 C12 1.8475(17) . ?
O1 N1 1.1677(19) . ?
N2 C18 1.510(2) . ?
N2 C16 1.515(2) . ?
N2 C14 1.517(2) . ?
N2 C20 1.5241(19) . ?
C1 C4 1.495(3) . ?
C2 C4 1.518(3) . ?
C3 C4 1.525(3) . ?
C5 C8 1.515(3) . ?
C6 C8 1.518(3) . ?
C7 C8 1.523(3) . ?
C9 C12 1.552(4) . ?
C9A C12 1.550(5) . ?
C10 C12 1.481(4) . ?
C10A C12 1.452(6) . ?
C11 C12 1.514(4) . ?
C11A C12 1.515(6) . ?
C13 C14 1.493(3) . ?
C15 C16 1.504(3) . ?
C17 C18 1.511(3) . ?
C19 C20 1.499(2) . ?
